data_7006067
loop_
_publ_author_name
'Moubaraki, Boujemaa'
'Leita, Ben A.'
'Halder, Gregory J.'
'Batten, Stuart R.'
'Jensen, Paul'
'Smith, Jonathan P.'
'Cashion, John D.'
'Kepert, Cameron J.'
'L\'etard, Jean-Fran\,cois'
'Murray, Keith S.'

_publ_section_title
;
 Structure, magnetism and photomagnetism of mixed-ligand
 tris(pyrazolyl)methane iron(ii) spin crossover compounds.
;
_journal_issue 39
_journal_name_full 'Dalton transactions (Cambridge, England : 2003)'
_journal_page_first 4413
_journal_page_last 4426
_journal_paper_doi 10.1039/b708773j
_journal_year 2007
_chemical_formula_moiety 'C29 H38 Fe N12, 2(B F4), 1.5(C2 H3 N)'
_chemical_formula_sum 'C32 H42.5 B2 F8 Fe N13.5'
_chemical_formula_weight 845.76
_chemical_name_systematic
;
?
;
_space_group_IT_number 2
_symmetry_cell_setting triclinic
_symmetry_space_group_name_Hall '-P 1'
_symmetry_space_group_name_H-M 'P -1'
_atom_sites_solution_hydrogens geom
_atom_sites_solution_primary direct
_atom_sites_solution_secondary difmap
_audit_creation_method SHELXL-97
_cell_angle_alpha 88.65(3)
_cell_angle_beta 79.31(3)
_cell_angle_gamma 64.01(3)
_cell_formula_units_Z 2
_cell_length_a 12.172(2)
_cell_length_b 12.611(3)
_cell_length_c 15.108(3)
_cell_measurement_temperature 123(2)
_cell_volume 2044.0(9)
_computing_cell_refinement 'DENZO-SMN (Otwinowski & Minor, 1997)'
_computing_data_collection 'Collect (Hooft, 1999)'
_computing_data_reduction 'DENZO-SMN (Otwinowski & Minor, 1997)'
_computing_molecular_graphics 'X-Seed (Barbour, 1999)'
_computing_publication_material 'CIFTAB (Sheldrick, 1997)'
_computing_structure_refinement 'SHELXL-97 (Sheldrick, 1997)'
_computing_structure_solution 'SHELXS-97 (Sheldrick, 1990)'
_diffrn_ambient_temperature 123(2)
_diffrn_measured_fraction_theta_full 0.996
_diffrn_measured_fraction_theta_max 0.978
_diffrn_measurement_device_type 'Nonius KappaCCD'
_diffrn_measurement_method 'phi and omega scans'
_diffrn_radiation_monochromator graphite
_diffrn_radiation_source 'fine-focus sealed tube'
_diffrn_radiation_type MoK\a
_diffrn_radiation_wavelength 0.71073
_diffrn_reflns_av_R_equivalents 0.0430
_diffrn_reflns_av_sigmaI/netI 0.0527
_diffrn_reflns_limit_h_max 15
_diffrn_reflns_limit_h_min -16
_diffrn_reflns_limit_k_max 16
_diffrn_reflns_limit_k_min -16
_diffrn_reflns_limit_l_max 20
_diffrn_reflns_limit_l_min -20
_diffrn_reflns_number 33971
_diffrn_reflns_theta_full 27.50
_diffrn_reflns_theta_max 28.29
_diffrn_reflns_theta_min 3.16
_exptl_absorpt_coefficient_mu 0.448
_exptl_absorpt_correction_type none
_exptl_crystal_colour colourless
_exptl_crystal_density_diffrn 1.374
_exptl_crystal_density_method 'not measured'
_exptl_crystal_description block
_exptl_crystal_F_000 874
_exptl_crystal_size_max 0.31
_exptl_crystal_size_mid 0.28
_exptl_crystal_size_min 0.22
_refine_diff_density_max 0.413
_refine_diff_density_min -0.241
_refine_diff_density_rms 0.050
_refine_ls_extinction_method none
_refine_ls_goodness_of_fit_ref 1.030
_refine_ls_hydrogen_treatment constr
_refine_ls_matrix_type full
_refine_ls_number_parameters 614
_refine_ls_number_reflns 9933
_refine_ls_number_restraints 60
_refine_ls_restrained_S_all 1.049
_refine_ls_R_factor_all 0.0964
_refine_ls_R_factor_gt 0.0519
_refine_ls_shift/su_max 0.001
_refine_ls_shift/su_mean 0.000
_refine_ls_structure_factor_coef Fsqd
_refine_ls_weighting_details 'calc w=1/[\s^2^(Fo^2^)+(0.0765P)^2^+0.4451P] where P=(Fo^2^+2Fc^2^)/3'
_refine_ls_weighting_scheme calc
_refine_ls_wR_factor_gt 0.1309
_refine_ls_wR_factor_ref 0.1514
_reflns_number_gt 6220
_reflns_number_total 9933
_reflns_threshold_expression >2sigma(I)
_cod_data_source_file b708773j.txt
_cod_data_source_block 2-123K
_cod_depositor_comments
;
The following automatic conversions were performed:
'_symmetry_cell_setting' value 'Triclinic' changed to 'triclinic'
according to '/home/saulius/struct/CIF-dictionaries/cif_core.dic'
dictionary named 'cif_core.dic' version 2.4.1 from 2010-06-29.

Automatic conversion script
Id: cif_fix_enum 1527 2010-12-29 10:47:43Z saulius 
;
_cod_original_formula_sum 'C32 H42.50 B2 F8 Fe N13.50'
_cod_database_code 7006067

loop_
_symmetry_equiv_pos_as_xyz
'x, y, z'
'-x, -y, -z'

loop_
_atom_site_label
_atom_site_type_symbol
_atom_site_fract_x
_atom_site_fract_y
_atom_site_fract_z
_atom_site_U_iso_or_equiv
_atom_site_adp_type
_atom_site_occupancy
_atom_site_symmetry_multiplicity
_atom_site_calc_flag
_atom_site_refinement_flags
_atom_site_disorder_assembly
_atom_site_disorder_group
Fe1 Fe 0.68939(3) 0.62116(3) 0.737413(19) 0.03948(12) Uani 1 1 d . . .
F1 F 0.6336(7) 0.8452(7) 0.3639(5) 0.104(2) Uani 0.504(8) 1 d PDU A 1
F2 F 0.4599(7) 0.8131(9) 0.3924(4) 0.122(3) Uani 0.504(8) 1 d PDU A 1
B1 B 0.5314(12) 0.8511(9) 0.3313(8) 0.0768(13) Uani 0.504(8) 1 d PDU A 1
F3 F 0.4627(5) 0.9684(4) 0.3251(6) 0.115(2) Uani 0.504(8) 1 d PDU A 1
F4 F 0.5531(8) 0.8041(9) 0.2468(5) 0.153(3) Uani 0.504(8) 1 d PDU A 1
F1' F 0.6425(7) 0.7822(13) 0.3486(7) 0.233(7) Uani 0.496(8) 1 d PDU A 2
F2' F 0.4994(19) 0.7776(13) 0.3511(13) 0.288(9) Uani 0.496(8) 1 d PDU A 2
B1' B 0.5390(15) 0.8517(10) 0.3306(9) 0.0768(13) Uani 0.50 1 d PDU A 2
F3' F 0.4845(12) 0.9345(8) 0.3905(8) 0.225(6) Uani 0.496(8) 1 d PDU A 2
F4' F 0.5375(16) 0.8844(12) 0.2546(7) 0.280(7) Uani 0.496(8) 1 d PDU A 2
F5 F 1.0026(11) 0.3368(8) 1.1441(10) 0.140(4) Uani 0.461(7) 1 d PDU B 1
F6 F 0.9492(10) 0.2180(11) 1.2426(4) 0.145(5) Uani 0.461(7) 1 d PDU B 1
B2 B 0.9595(17) 0.2503(10) 1.1554(9) 0.097(2) Uani 0.461(7) 1 d PDU B 1
F7 F 0.8547(11) 0.3037(10) 1.1198(7) 0.104(2) Uani 0.461(7) 1 d PDU B 1
F8 F 1.0294(12) 0.1473(7) 1.1046(6) 0.241(6) Uani 0.461(7) 1 d PDU B 1
F5' F 1.0353(11) 0.2919(17) 1.1290(8) 0.254(7) Uani 0.539(7) 1 d PDU B 2
F6' F 0.9916(12) 0.1884(9) 1.2165(10) 0.221(6) Uani 0.539(7) 1 d PDU B 2
B2' B 0.9329(11) 0.2885(13) 1.1821(6) 0.097(2) Uani 0.54 1 d PDU B 2
F7' F 0.8535(13) 0.2823(13) 1.1415(10) 0.191(6) Uani 0.539(7) 1 d PDU B 2
F8' F 0.8745(7) 0.3778(7) 1.2462(4) 0.169(3) Uani 0.539(7) 1 d PDU B 2
N11 N 0.50707(19) 0.74831(19) 0.71063(13) 0.0525(5) Uani 1 1 d . C 2
N12 N 0.50569(18) 0.78683(17) 0.62612(13) 0.0446(5) Uani 1 1 d . C 2
N7 N 0.75344(19) 0.73654(18) 0.65723(13) 0.0483(5) Uani 1 1 d . C 2
N8 N 0.71150(18) 0.76768(17) 0.57817(13) 0.0453(5) Uani 1 1 d . C 2
N9 N 0.71009(19) 0.54024(17) 0.60699(12) 0.0461(5) Uani 1 1 d . C 2
N10 N 0.66273(18) 0.61274(17) 0.54149(12) 0.0422(4) Uani 1 1 d . C 2
N3 N 0.67216(18) 0.68833(16) 0.87201(12) 0.0444(5) Uani 1 1 d . C 2
N4 N 0.72228(17) 0.60392(16) 0.93108(11) 0.0393(4) Uani 1 1 d . C 2
N1 N 0.62212(17) 0.50181(17) 0.80874(12) 0.0419(4) Uani 1 1 d . C 2
N2 N 0.67203(16) 0.45453(16) 0.88315(11) 0.0379(4) Uani 1 1 d . C 2
N5 N 0.87154(17) 0.49241(17) 0.75468(12) 0.0420(4) Uani 1 1 d . C 2
N6 N 0.87749(16) 0.43884(16) 0.83492(11) 0.0391(4) Uani 1 1 d . C 2
N13 N 0.8670(4) 0.2063(4) 0.7180(4) 0.1557(19) Uani 1 1 d . D 2
N14 N 0.2518(10) 0.9853(8) 0.9767(8) 0.137(3) Uani 0.50 1 d P E -1
C25 C 0.3910(3) 0.8128(2) 0.75499(19) 0.0612(7) Uani 1 1 d . C 2
H25 H 0.3627 0.8052 0.8167 0.073 Uiso 1 1 calc R C 2
C26 C 0.3160(2) 0.8919(2) 0.7018(2) 0.0604(7) Uani 1 1 d . C 2
C27 C 0.3927(2) 0.8731(2) 0.61983(19) 0.0537(6) Uani 1 1 d . C 2
H27 H 0.3705 0.9137 0.5674 0.064 Uiso 1 1 calc R C 2
C17 C 0.8366(3) 0.7778(2) 0.6550(2) 0.0589(7) Uani 1 1 d . C 2
H17 H 0.8822 0.7694 0.7015 0.071 Uiso 1 1 calc R C 2
C18 C 0.8498(3) 0.8352(3) 0.5764(2) 0.0620(7) Uani 1 1 d . C 2
C19 C 0.7677(2) 0.8270(2) 0.52936(18) 0.0548(6) Uani 1 1 d . C 2
H19 H 0.7530 0.8577 0.4724 0.066 Uiso 1 1 calc R C 2
C21 C 0.7369(2) 0.4333(2) 0.57556(17) 0.0511(6) Uani 1 1 d . C 2
H21 H 0.7734 0.3638 0.6067 0.061 Uiso 1 1 calc R C 2
C22 C 0.7053(2) 0.4341(2) 0.49137(17) 0.0537(6) Uani 1 1 d . C 2
C23 C 0.6586(2) 0.5507(2) 0.47226(16) 0.0514(6) Uani 1 1 d . C 2
H23 H 0.6286 0.5823 0.4191 0.062 Uiso 1 1 calc R C 2
C29 C 0.6168(2) 0.7385(2) 0.55650(15) 0.0434(5) Uani 1 1 d . C 2
H29 H 0.5942 0.7755 0.4992 0.052 Uiso 1 1 calc R C 2
C6 C 0.5801(3) 0.9041(2) 0.8733(2) 0.0766(9) Uani 1 1 d . C 2
H6A H 0.6080 0.8910 0.8076 0.115 Uiso 1 1 calc R C 2
H6B H 0.6046 0.9613 0.8957 0.115 Uiso 1 1 calc R C 2
H6C H 0.4892 0.9351 0.8884 0.115 Uiso 1 1 calc R C 2
C7 C 0.6385(2) 0.7905(2) 0.91601(17) 0.0505(6) Uani 1 1 d . C 2
C8 C 0.6659(2) 0.7721(2) 1.00249(17) 0.0539(6) Uani 1 1 d . C 2
H8 H 0.6496 0.8314 1.0473 0.065 Uiso 1 1 calc R C 2
C9 C 0.7202(2) 0.6535(2) 1.01053(14) 0.0432(5) Uani 1 1 d . C 2
C10 C 0.7717(3) 0.5821(3) 1.08662(17) 0.0594(7) Uani 1 1 d . C 2
H10A H 0.8625 0.5385 1.0690 0.089 Uiso 1 1 calc R C 2
H10B H 0.7359 0.5262 1.1006 0.089 Uiso 1 1 calc R C 2
H10C H 0.7503 0.6350 1.1401 0.089 Uiso 1 1 calc R C 2
C1 C 0.4674(3) 0.4870(3) 0.73006(19) 0.0669(8) Uani 1 1 d . C 2
H1A H 0.3788 0.5285 0.7579 0.100 Uiso 1 1 calc R C 2
H1B H 0.4829 0.4148 0.6963 0.100 Uiso 1 1 calc R C 2
H1C H 0.4902 0.5384 0.6888 0.100 Uiso 1 1 calc R C 2
C2 C 0.5439(2) 0.4554(2) 0.80192(16) 0.0459(5) Uani 1 1 d . C 2
C3 C 0.5451(2) 0.3791(2) 0.87060(17) 0.0495(6) Uani 1 1 d . C 2
H3 H 0.4981 0.3350 0.8802 0.059 Uiso 1 1 calc R C 2
C4 C 0.6266(2) 0.3800(2) 0.92116(15) 0.0427(5) Uani 1 1 d . C 2
C5 C 0.6623(3) 0.3160(3) 1.00373(18) 0.0613(7) Uani 1 1 d . C 2
H5A H 0.7509 0.2601 0.9905 0.092 Uiso 1 1 calc R C 2
H5B H 0.6124 0.2730 1.0220 0.092 Uiso 1 1 calc R C 2
H5C H 0.6471 0.3732 1.0528 0.092 Uiso 1 1 calc R C 2
C11 C 1.0189(3) 0.4670(3) 0.61135(19) 0.0724(9) Uani 1 1 d . C 2
H11A H 0.9439 0.5029 0.5849 0.109 Uiso 1 1 calc R C 2
H11B H 1.0806 0.3957 0.5745 0.109 Uiso 1 1 calc R C 2
H11C H 1.0538 0.5235 0.6132 0.109 Uiso 1 1 calc R C 2
C12 C 0.9858(2) 0.4352(2) 0.70468(16) 0.0480(6) Uani 1 1 d . C 2
C13 C 1.0628(2) 0.3467(2) 0.75240(18) 0.0538(6) Uani 1 1 d . C 2
H13 H 1.1482 0.2941 0.7316 0.065 Uiso 1 1 calc R C 2
C14 C 0.9923(2) 0.3498(2) 0.83472(16) 0.0460(6) Uani 1 1 d . C 2
C15 C 1.0242(3) 0.2739(3) 0.9119(2) 0.0704(8) Uani 1 1 d . C 2
H15A H 1.0043 0.3237 0.9668 0.106 Uiso 1 1 calc R C 2
H15B H 1.1133 0.2197 0.8992 0.106 Uiso 1 1 calc R C 2
H15C H 0.9759 0.2281 0.9204 0.106 Uiso 1 1 calc R C 2
C16 C 0.76865(19) 0.48028(18) 0.90563(14) 0.0364(5) Uani 1 1 d . C 2
H16 H 0.7945 0.4359 0.9598 0.044 Uiso 1 1 calc R C 2
C28 C 0.1817(3) 0.9787(3) 0.7274(3) 0.1029(13) Uani 1 1 d . C 2
H28A H 0.1509 1.0140 0.6732 0.154 Uiso 1 1 calc R C 2
H28B H 0.1730 1.0410 0.7696 0.154 Uiso 1 1 calc R C 2
H28C H 0.1332 0.9381 0.7563 0.154 Uiso 1 1 calc R C 2
C20 C 0.9335(4) 0.8949(4) 0.5494(3) 0.1079(13) Uani 1 1 d . C 2
H20A H 0.9885 0.8592 0.4912 0.162 Uiso 1 1 calc R C 2
H20B H 0.9838 0.8851 0.5954 0.162 Uiso 1 1 calc R C 2
H20C H 0.8824 0.9793 0.5441 0.162 Uiso 1 1 calc R C 2
C24 C 0.7174(4) 0.3303(3) 0.4367(2) 0.0891(11) Uani 1 1 d . C 2
H24A H 0.6372 0.3480 0.4203 0.134 Uiso 1 1 calc R C 2
H24B H 0.7420 0.2606 0.4724 0.134 Uiso 1 1 calc R C 2
H24C H 0.7808 0.3147 0.3818 0.134 Uiso 1 1 calc R C 2
C30 C 0.8225(4) 0.1473(4) 0.7439(3) 0.1003(13) Uani 1 1 d . D 2
C31 C 0.7654(5) 0.0733(4) 0.7763(4) 0.1404(19) Uani 1 1 d . D 2
H31A H 0.6843 0.1208 0.8152 0.211 Uiso 1 1 calc R D 2
H31B H 0.8188 0.0122 0.8110 0.211 Uiso 1 1 calc R D 2
H31C H 0.7535 0.0358 0.7251 0.211 Uiso 1 1 calc R D 2
C32 C 0.1610(15) 0.9913(11) 0.9952(10) 0.162(6) Uani 0.50 1 d P E -1
C33 C 0.034(2) 1.0053(18) 1.0289(12) 0.199(8) Uani 0.50 1 d P E -1
H33A H -0.0117 1.0758 1.0706 0.299 Uiso 0.50 1 calc PR E -1
H33B H 0.0380 0.9355 1.0606 0.299 Uiso 0.50 1 calc PR E -1
H33C H -0.0080 1.0139 0.9781 0.299 Uiso 0.50 1 calc PR E -1

loop_
_atom_site_aniso_label
_atom_site_aniso_U_11
_atom_site_aniso_U_22
_atom_site_aniso_U_33
_atom_site_aniso_U_23
_atom_site_aniso_U_13
_atom_site_aniso_U_12
Fe1 0.0467(2) 0.0402(2) 0.03144(18) 0.00749(13) -0.01094(13) -0.01801(15)
F1 0.111(5) 0.132(5) 0.097(4) 0.037(3) -0.063(4) -0.063(4)
F2 0.121(4) 0.193(8) 0.080(3) 0.054(4) -0.029(3) -0.094(5)
B1 0.091(3) 0.060(2) 0.072(2) 0.0137(19) -0.034(2) -0.020(2)
F3 0.117(4) 0.054(3) 0.155(6) 0.033(3) -0.047(4) -0.015(2)
F4 0.206(7) 0.167(7) 0.078(4) -0.050(4) 0.000(4) -0.082(6)
F1' 0.081(4) 0.289(13) 0.151(7) 0.121(8) 0.037(4) 0.051(5)
F2' 0.463(18) 0.179(9) 0.40(2) 0.149(12) -0.261(18) -0.241(13)
B1' 0.091(3) 0.060(2) 0.072(2) 0.0137(19) -0.034(2) -0.020(2)
F3' 0.282(11) 0.101(6) 0.209(9) -0.025(6) 0.070(9) -0.054(6)
F4' 0.55(2) 0.205(12) 0.138(6) 0.105(7) -0.211(10) -0.159(12)
F5 0.117(7) 0.116(5) 0.193(11) 0.011(5) -0.044(6) -0.051(4)
F6 0.162(8) 0.247(13) 0.054(3) 0.058(4) -0.045(3) -0.111(8)
B2 0.087(6) 0.147(7) 0.059(6) 0.015(4) -0.026(5) -0.048(5)
F7 0.121(5) 0.111(5) 0.091(4) 0.035(4) -0.063(4) -0.046(4)
F8 0.370(13) 0.111(5) 0.133(6) -0.002(4) -0.061(7) -0.003(6)
F5' 0.139(8) 0.55(2) 0.100(5) -0.014(10) 0.014(5) -0.183(13)
F6' 0.225(10) 0.108(5) 0.383(16) 0.078(7) -0.235(10) -0.056(6)
B2' 0.087(6) 0.147(7) 0.059(6) 0.015(4) -0.026(5) -0.048(5)
F7' 0.174(8) 0.255(11) 0.207(11) 0.106(7) -0.155(8) -0.110(7)
F8' 0.205(6) 0.179(6) 0.114(4) -0.013(4) -0.005(4) -0.086(5)
N11 0.0509(12) 0.0556(13) 0.0436(11) 0.0124(10) -0.0077(9) -0.0178(10)
N12 0.0467(11) 0.0429(11) 0.0447(11) 0.0124(9) -0.0141(9) -0.0186(9)
N7 0.0584(12) 0.0501(12) 0.0456(11) 0.0127(9) -0.0198(9) -0.0290(10)
N8 0.0526(11) 0.0458(11) 0.0427(11) 0.0134(9) -0.0137(9) -0.0254(9)
N9 0.0614(12) 0.0411(11) 0.0360(10) 0.0088(8) -0.0181(9) -0.0198(9)
N10 0.0528(11) 0.0455(11) 0.0321(9) 0.0088(8) -0.0162(8) -0.0224(9)
N3 0.0580(12) 0.0369(10) 0.0365(10) 0.0059(8) -0.0123(9) -0.0184(9)
N4 0.0491(10) 0.0395(10) 0.0307(9) 0.0046(8) -0.0098(8) -0.0201(9)
N1 0.0460(10) 0.0483(11) 0.0365(10) 0.0117(8) -0.0141(8) -0.0235(9)
N2 0.0443(10) 0.0414(10) 0.0325(9) 0.0102(8) -0.0127(8) -0.0215(8)
N5 0.0437(10) 0.0483(11) 0.0304(9) 0.0060(8) -0.0061(8) -0.0176(9)
N6 0.0396(10) 0.0424(10) 0.0323(9) 0.0067(8) -0.0088(7) -0.0150(8)
N13 0.117(3) 0.107(3) 0.253(6) 0.048(4) -0.051(3) -0.054(3)
N14 0.151(8) 0.092(6) 0.149(8) 0.007(5) -0.009(7) -0.044(6)
C25 0.0585(16) 0.0584(16) 0.0540(16) 0.0034(13) 0.0004(13) -0.0188(13)
C26 0.0525(15) 0.0460(15) 0.0756(19) 0.0013(13) -0.0097(14) -0.0162(12)
C27 0.0537(15) 0.0383(13) 0.0691(18) 0.0129(12) -0.0231(13) -0.0166(11)
C17 0.0607(16) 0.0556(16) 0.0716(18) 0.0067(14) -0.0229(14) -0.0322(14)
C18 0.0645(17) 0.0581(16) 0.0738(19) 0.0077(14) -0.0091(14) -0.0385(14)
C19 0.0632(16) 0.0488(14) 0.0535(15) 0.0145(12) -0.0058(12) -0.0283(13)
C21 0.0581(15) 0.0410(13) 0.0505(14) 0.0062(11) -0.0154(12) -0.0168(11)
C22 0.0610(15) 0.0548(15) 0.0479(14) -0.0042(12) -0.0159(12) -0.0254(13)
C23 0.0597(15) 0.0591(16) 0.0377(13) 0.0036(11) -0.0176(11) -0.0252(13)
C29 0.0514(13) 0.0440(13) 0.0373(12) 0.0128(10) -0.0142(10) -0.0216(11)
C6 0.107(2) 0.0426(15) 0.072(2) 0.0054(14) -0.0231(18) -0.0242(16)
C7 0.0588(15) 0.0398(13) 0.0497(14) -0.0020(11) -0.0068(11) -0.0202(11)
C8 0.0662(16) 0.0500(15) 0.0469(14) -0.0099(11) -0.0091(12) -0.0271(13)
C9 0.0461(12) 0.0530(14) 0.0336(11) -0.0041(10) -0.0060(9) -0.0251(11)
C10 0.0727(17) 0.0710(18) 0.0426(14) 0.0055(12) -0.0249(12) -0.0339(15)
C1 0.0663(17) 0.090(2) 0.0655(18) 0.0201(16) -0.0326(14) -0.0470(16)
C2 0.0428(12) 0.0532(14) 0.0462(13) 0.0070(11) -0.0116(10) -0.0244(11)
C3 0.0480(13) 0.0512(14) 0.0567(15) 0.0086(12) -0.0078(11) -0.0298(12)
C4 0.0433(12) 0.0418(12) 0.0410(12) 0.0058(10) -0.0036(10) -0.0189(10)
C5 0.0736(18) 0.0639(17) 0.0557(16) 0.0277(13) -0.0198(13) -0.0370(15)
C11 0.0603(17) 0.090(2) 0.0489(16) 0.0080(15) 0.0080(13) -0.0241(15)
C12 0.0433(13) 0.0573(15) 0.0410(13) -0.0008(11) -0.0029(10) -0.0217(12)
C13 0.0382(12) 0.0553(15) 0.0567(16) -0.0008(12) -0.0055(11) -0.0119(11)
C14 0.0410(12) 0.0442(13) 0.0512(14) 0.0054(11) -0.0156(10) -0.0149(11)
C15 0.0565(16) 0.0649(18) 0.075(2) 0.0272(15) -0.0212(14) -0.0115(14)
C16 0.0430(11) 0.0370(11) 0.0299(10) 0.0070(9) -0.0106(9) -0.0173(9)
C28 0.066(2) 0.084(2) 0.121(3) 0.005(2) -0.008(2) -0.0035(18)
C20 0.117(3) 0.124(3) 0.123(3) 0.026(3) -0.019(3) -0.093(3)
C24 0.120(3) 0.066(2) 0.081(2) -0.0124(17) -0.039(2) -0.032(2)
C30 0.088(3) 0.061(2) 0.146(4) 0.013(2) -0.027(2) -0.025(2)
C31 0.142(4) 0.081(3) 0.191(6) 0.001(3) -0.010(4) -0.052(3)
C32 0.153(12) 0.113(9) 0.169(12) 0.064(8) 0.012(11) -0.032(9)
C33 0.30(3) 0.152(11) 0.169(18) 0.004(12) -0.010(15) -0.135(14)

loop_
_atom_type_symbol
_atom_type_description
_atom_type_scat_dispersion_real
_atom_type_scat_dispersion_imag
_atom_type_scat_source
C C 0.0033 0.0016 'International Tables Vol C Tables 4.2.6.8 and 6.1.1.4'
H H 0.0000 0.0000 'International Tables Vol C Tables 4.2.6.8 and 6.1.1.4'
B B 0.0013 0.0007 'International Tables Vol C Tables 4.2.6.8 and 6.1.1.4'
N N 0.0061 0.0033 'International Tables Vol C Tables 4.2.6.8 and 6.1.1.4'
F F 0.0171 0.0103 'International Tables Vol C Tables 4.2.6.8 and 6.1.1.4'
Fe Fe 0.3463 0.8444 'International Tables Vol C Tables 4.2.6.8 and 6.1.1.4'

loop_
_geom_angle_atom_site_label_1
_geom_angle_atom_site_label_2
_geom_angle_atom_site_label_3
_geom_angle
_geom_angle_site_symmetry_1
_geom_angle_site_symmetry_3
_geom_angle_publ_flag
N5 Fe1 N3 84.88(8) . . ?
N5 Fe1 N9 92.44(8) . . ?
N3 Fe1 N9 175.42(7) . . ?
N5 Fe1 N7 96.05(8) . . ?
N3 Fe1 N7 100.42(8) . . ?
N9 Fe1 N7 83.54(8) . . ?
N5 Fe1 N1 85.34(7) . . ?
N3 Fe1 N1 83.66(7) . . ?
N9 Fe1 N1 92.43(8) . . ?
N7 Fe1 N1 175.77(7) . . ?
N5 Fe1 N11 176.32(7) . . ?
N3 Fe1 N11 98.75(8) . . ?
N9 Fe1 N11 83.98(8) . . ?
N7 Fe1 N11 82.74(8) . . ?
N1 Fe1 N11 95.63(8) . . ?
F3 B1 F4 103.9(8) . . ?
F3 B1 F2 107.3(10) . . ?
F4 B1 F2 112.2(9) . . ?
F3 B1 F1 103.6(8) . . ?
F4 B1 F1 117.3(11) . . ?
F2 B1 F1 111.4(8) . . ?
F4' B1' F2' 117.2(13) . . ?
F4' B1' F3' 113.6(11) . . ?
F2' B1' F3' 107.1(16) . . ?
F4' B1' F1' 117.6(16) . . ?
F2' B1' F1' 89.9(12) . . ?
F3' B1' F1' 108.8(11) . . ?
F8 B2 F7 104.7(10) . . ?
F8 B2 F6 104.9(10) . . ?
F7 B2 F6 119.0(16) . . ?
F8 B2 F5 116.6(16) . . ?
F7 B2 F5 99.9(11) . . ?
F6 B2 F5 112.1(11) . . ?
F7' B2' F6' 109.8(16) . . ?
F7' B2' F8' 109.1(11) . . ?
F6' B2' F8' 111.4(9) . . ?
F7' B2' F5' 116.5(11) . . ?
F6' B2' F5' 97.0(11) . . ?
F8' B2' F5' 112.5(16) . . ?
C25 N11 N12 103.7(2) . . ?
C25 N11 Fe1 139.60(18) . . ?
N12 N11 Fe1 116.31(14) . . ?
C27 N12 N11 111.3(2) . . ?
C27 N12 C29 127.8(2) . . ?
N11 N12 C29 120.90(18) . . ?
C17 N7 N8 104.4(2) . . ?
C17 N7 Fe1 138.67(18) . . ?
N8 N7 Fe1 116.26(15) . . ?
C19 N8 N7 111.3(2) . . ?
C19 N8 C29 127.9(2) . . ?
N7 N8 C29 120.82(18) . . ?
C21 N9 N10 105.11(18) . . ?
C21 N9 Fe1 135.48(16) . . ?
N10 N9 Fe1 117.86(14) . . ?
C23 N10 N9 110.60(19) . . ?
C23 N10 C29 129.53(19) . . ?
N9 N10 C29 119.66(18) . . ?
C7 N3 N4 105.16(18) . . ?
C7 N3 Fe1 138.97(16) . . ?
N4 N3 Fe1 115.36(13) . . ?
C9 N4 N3 111.51(18) . . ?
C9 N4 C16 127.89(18) . . ?
N3 N4 C16 120.59(17) . . ?
C2 N1 N2 105.03(17) . . ?
C2 N1 Fe1 138.90(15) . . ?
N2 N1 Fe1 116.06(14) . . ?
C4 N2 N1 111.43(18) . . ?
C4 N2 C16 129.19(17) . . ?
N1 N2 C16 119.14(17) . . ?
C12 N5 N6 104.82(18) . . ?
C12 N5 Fe1 138.21(15) . . ?
N6 N5 Fe1 116.41(13) . . ?
C14 N6 N5 111.75(18) . . ?
C14 N6 C16 128.79(18) . . ?
N5 N6 C16 119.45(16) . . ?
N11 C25 C26 112.9(2) . . ?
C27 C26 C25 104.0(2) . . ?
C27 C26 C28 127.5(3) . . ?
C25 C26 C28 128.5(3) . . ?
N12 C27 C26 108.0(2) . . ?
N7 C17 C18 112.2(3) . . ?
C19 C18 C17 104.4(2) . . ?
C19 C18 C20 127.3(3) . . ?
C17 C18 C20 128.3(3) . . ?
N8 C19 C18 107.7(2) . . ?
N9 C21 C22 112.1(2) . . ?
C23 C22 C21 103.9(2) . . ?
C23 C22 C24 128.8(2) . . ?
C21 C22 C24 127.2(3) . . ?
N10 C23 C22 108.2(2) . . ?
N10 C29 N12 111.12(19) . . ?
N10 C29 N8 111.21(19) . . ?
N12 C29 N8 110.87(19) . . ?
N3 C7 C8 110.3(2) . . ?
N3 C7 C6 121.1(2) . . ?
C8 C7 C6 128.7(2) . . ?
C9 C8 C7 107.2(2) . . ?
N4 C9 C8 105.8(2) . . ?
N4 C9 C10 123.0(2) . . ?
C8 C9 C10 131.2(2) . . ?
N1 C2 C3 110.2(2) . . ?
N1 C2 C1 122.1(2) . . ?
C3 C2 C1 127.7(2) . . ?
C4 C3 C2 106.9(2) . . ?
N2 C4 C3 106.41(19) . . ?
N2 C4 C5 123.9(2) . . ?
C3 C4 C5 129.7(2) . . ?
N5 C12 C13 110.5(2) . . ?
N5 C12 C11 121.9(2) . . ?
C13 C12 C11 127.7(2) . . ?
C14 C13 C12 106.9(2) . . ?
N6 C14 C13 106.0(2) . . ?
N6 C14 C15 123.3(2) . . ?
C13 C14 C15 130.6(2) . . ?
N6 C16 N4 112.04(18) . . ?
N6 C16 N2 112.13(17) . . ?
N4 C16 N2 111.40(17) . . ?
N13 C30 C31 179.6(6) . . ?
N14 C32 C33 175(2) . . ?

loop_
_geom_bond_atom_site_label_1
_geom_bond_atom_site_label_2
_geom_bond_distance
_geom_bond_site_symmetry_2
_geom_bond_publ_flag
Fe1 N5 2.159(2) . ?
Fe1 N3 2.160(2) . ?
Fe1 N9 2.162(2) . ?
Fe1 N7 2.180(2) . ?
Fe1 N1 2.185(2) . ?
Fe1 N11 2.201(2) . ?
F1 B1 1.393(11) . ?
F2 B1 1.373(12) . ?
B1 F3 1.354(11) . ?
B1 F4 1.351(11) . ?
F1' B1' 1.256(13) . ?
F2' B1' 1.236(14) . ?
B1' F4' 1.211(13) . ?
B1' F3' 1.251(14) . ?
F5 B2 1.398(17) . ?
F6 B2 1.369(14) . ?
B2 F8 1.355(13) . ?
B2 F7 1.362(14) . ?
F5' B2' 1.368(16) . ?
F6' B2' 1.300(14) . ?
B2' F7' 1.268(16) . ?
B2' F8' 1.343(12) . ?
N11 C25 1.332(3) . ?
N11 N12 1.356(3) . ?
N12 C27 1.348(3) . ?
N12 C29 1.444(3) . ?
N7 C17 1.321(3) . ?
N7 N8 1.367(3) . ?
N8 C19 1.344(3) . ?
N8 C29 1.446(3) . ?
N9 C21 1.319(3) . ?
N9 N10 1.362(2) . ?
N10 C23 1.342(3) . ?
N10 C29 1.439(3) . ?
N3 C7 1.322(3) . ?
N3 N4 1.375(2) . ?
N4 C9 1.357(3) . ?
N4 C16 1.440(3) . ?
N1 C2 1.337(3) . ?
N1 N2 1.376(2) . ?
N2 C4 1.354(3) . ?
N2 C16 1.446(3) . ?
N5 C12 1.335(3) . ?
N5 N6 1.372(2) . ?
N6 C14 1.356(3) . ?
N6 C16 1.437(3) . ?
N13 C30 1.123(5) . ?
N14 C32 1.058(16) . ?
C25 C26 1.382(4) . ?
C26 C27 1.361(4) . ?
C26 C28 1.496(4) . ?
C17 C18 1.395(4) . ?
C18 C19 1.368(4) . ?
C18 C20 1.509(4) . ?
C21 C22 1.394(3) . ?
C22 C23 1.371(4) . ?
C22 C24 1.501(4) . ?
C6 C7 1.486(4) . ?
C7 C8 1.397(4) . ?
C8 C9 1.358(3) . ?
C9 C10 1.500(3) . ?
C1 C2 1.495(3) . ?
C2 C3 1.396(3) . ?
C3 C4 1.363(3) . ?
C4 C5 1.498(3) . ?
C11 C12 1.489(4) . ?
C12 C13 1.393(4) . ?
C13 C14 1.365(4) . ?
C14 C15 1.488(3) . ?
C30 C31 1.420(6) . ?
C32 C33 1.46(2) . ?

loop_
_geom_torsion_atom_site_label_1
_geom_torsion_atom_site_label_2
_geom_torsion_atom_site_label_3
_geom_torsion_atom_site_label_4
_geom_torsion
_geom_torsion_site_symmetry_1
_geom_torsion_site_symmetry_2
_geom_torsion_site_symmetry_3
_geom_torsion_site_symmetry_4
_geom_torsion_publ_flag
N5 Fe1 N11 C25 158.3(11) . . . . ?
N3 Fe1 N11 C25 -31.2(3) . . . . ?
N9 Fe1 N11 C25 145.0(3) . . . . ?
N7 Fe1 N11 C25 -130.7(3) . . . . ?
N1 Fe1 N11 C25 53.2(3) . . . . ?
N5 Fe1 N11 N12 -30.2(13) . . . . ?
N3 Fe1 N11 N12 140.22(17) . . . . ?
N9 Fe1 N11 N12 -43.49(18) . . . . ?
N7 Fe1 N11 N12 40.73(18) . . . . ?
N1 Fe1 N11 N12 -135.35(17) . . . . ?
C25 N11 N12 C27 0.8(3) . . . . ?
Fe1 N11 N12 C27 -173.51(16) . . . . ?
C25 N11 N12 C29 179.3(2) . . . . ?
Fe1 N11 N12 C29 5.0(3) . . . . ?
N5 Fe1 N7 C17 -39.7(3) . . . . ?
N3 Fe1 N7 C17 46.2(3) . . . . ?
N9 Fe1 N7 C17 -131.4(3) . . . . ?
N1 Fe1 N7 C17 -148.7(9) . . . . ?
N11 Fe1 N7 C17 143.8(3) . . . . ?
N5 Fe1 N7 N8 129.28(16) . . . . ?
N3 Fe1 N7 N8 -144.84(16) . . . . ?
N9 Fe1 N7 N8 37.50(16) . . . . ?
N1 Fe1 N7 N8 20.2(11) . . . . ?
N11 Fe1 N7 N8 -47.22(16) . . . . ?
C17 N7 N8 C19 -0.3(3) . . . . ?
Fe1 N7 N8 C19 -172.78(16) . . . . ?
C17 N7 N8 C29 -179.3(2) . . . . ?
Fe1 N7 N8 C29 8.3(3) . . . . ?
N5 Fe1 N9 C21 54.3(3) . . . . ?
N3 Fe1 N9 C21 0.3(11) . . . . ?
N7 Fe1 N9 C21 150.1(3) . . . . ?
N1 Fe1 N9 C21 -31.1(2) . . . . ?
N11 Fe1 N9 C21 -126.5(3) . . . . ?
N5 Fe1 N9 N10 -142.33(17) . . . . ?
N3 Fe1 N9 N10 163.6(9) . . . . ?
N7 Fe1 N9 N10 -46.51(16) . . . . ?
N1 Fe1 N9 N10 132.23(17) . . . . ?
N11 Fe1 N9 N10 36.83(17) . . . . ?
C21 N9 N10 C23 1.2(3) . . . . ?
Fe1 N9 N10 C23 -166.76(16) . . . . ?
C21 N9 N10 C29 176.4(2) . . . . ?
Fe1 N9 N10 C29 8.4(3) . . . . ?
N5 Fe1 N3 C7 131.7(3) . . . . ?
N9 Fe1 N3 C7 -174.0(8) . . . . ?
N7 Fe1 N3 C7 36.4(3) . . . . ?
N1 Fe1 N3 C7 -142.5(3) . . . . ?
N11 Fe1 N3 C7 -47.7(3) . . . . ?
N5 Fe1 N3 N4 -38.58(15) . . . . ?
N9 Fe1 N3 N4 15.7(10) . . . . ?
N7 Fe1 N3 N4 -133.81(15) . . . . ?
N1 Fe1 N3 N4 47.29(15) . . . . ?
N11 Fe1 N3 N4 142.03(15) . . . . ?
C7 N3 N4 C9 -0.3(3) . . . . ?
Fe1 N3 N4 C9 173.04(15) . . . . ?
C7 N3 N4 C16 179.5(2) . . . . ?
Fe1 N3 N4 C16 -7.1(2) . . . . ?
N5 Fe1 N1 C2 -135.3(3) . . . . ?
N3 Fe1 N1 C2 139.3(3) . . . . ?
N9 Fe1 N1 C2 -43.1(2) . . . . ?
N7 Fe1 N1 C2 -25.9(11) . . . . ?
N11 Fe1 N1 C2 41.1(3) . . . . ?
N5 Fe1 N1 N2 43.28(15) . . . . ?
N3 Fe1 N1 N2 -42.07(15) . . . . ?
N9 Fe1 N1 N2 135.53(15) . . . . ?
N7 Fe1 N1 N2 152.7(9) . . . . ?
N11 Fe1 N1 N2 -140.28(15) . . . . ?
C2 N1 N2 C4 0.5(2) . . . . ?
Fe1 N1 N2 C4 -178.59(14) . . . . ?
C2 N1 N2 C16 175.40(19) . . . . ?
Fe1 N1 N2 C16 -3.7(2) . . . . ?
N3 Fe1 N5 C12 -143.8(3) . . . . ?
N9 Fe1 N5 C12 39.9(3) . . . . ?
N7 Fe1 N5 C12 -43.8(3) . . . . ?
N1 Fe1 N5 C12 132.2(3) . . . . ?
N11 Fe1 N5 C12 26.7(13) . . . . ?
N3 Fe1 N5 N6 46.46(16) . . . . ?
N9 Fe1 N5 N6 -129.82(16) . . . . ?
N7 Fe1 N5 N6 146.43(16) . . . . ?
N1 Fe1 N5 N6 -37.58(16) . . . . ?
N11 Fe1 N5 N6 -143.0(11) . . . . ?
C12 N5 N6 C14 -0.5(3) . . . . ?
Fe1 N5 N6 C14 172.44(15) . . . . ?
C12 N5 N6 C16 179.5(2) . . . . ?
Fe1 N5 N6 C16 -7.6(3) . . . . ?
N12 N11 C25 C26 -0.5(3) . . . . ?
Fe1 N11 C25 C26 171.6(2) . . . . ?
N11 C25 C26 C27 0.1(4) . . . . ?
N11 C25 C26 C28 -179.7(3) . . . . ?
N11 N12 C27 C26 -0.8(3) . . . . ?
C29 N12 C27 C26 -179.1(2) . . . . ?
C25 C26 C27 N12 0.4(3) . . . . ?
C28 C26 C27 N12 -179.8(3) . . . . ?
N8 N7 C17 C18 0.1(3) . . . . ?
Fe1 N7 C17 C18 169.8(2) . . . . ?
N7 C17 C18 C19 0.2(3) . . . . ?
N7 C17 C18 C20 179.2(3) . . . . ?
N7 N8 C19 C18 0.4(3) . . . . ?
C29 N8 C19 C18 179.3(2) . . . . ?
C17 C18 C19 N8 -0.3(3) . . . . ?
C20 C18 C19 N8 -179.4(3) . . . . ?
N10 N9 C21 C22 -1.4(3) . . . . ?
Fe1 N9 C21 C22 163.37(19) . . . . ?
N9 C21 C22 C23 1.1(3) . . . . ?
N9 C21 C22 C24 -177.4(3) . . . . ?
N9 N10 C23 C22 -0.6(3) . . . . ?
C29 N10 C23 C22 -175.2(2) . . . . ?
C21 C22 C23 N10 -0.3(3) . . . . ?
C24 C22 C23 N10 178.2(3) . . . . ?
C23 N10 C29 N12 106.5(3) . . . . ?
N9 N10 C29 N12 -67.7(3) . . . . ?
C23 N10 C29 N8 -129.5(2) . . . . ?
N9 N10 C29 N8 56.4(3) . . . . ?
C27 N12 C29 N10 -122.9(2) . . . . ?
N11 N12 C29 N10 58.9(3) . . . . ?
C27 N12 C29 N8 112.9(3) . . . . ?
N11 N12 C29 N8 -65.3(3) . . . . ?
C19 N8 C29 N10 114.1(3) . . . . ?
N7 N8 C29 N10 -67.2(3) . . . . ?
C19 N8 C29 N12 -121.8(2) . . . . ?
N7 N8 C29 N12 57.0(3) . . . . ?
N4 N3 C7 C8 -0.4(3) . . . . ?
Fe1 N3 C7 C8 -171.23(19) . . . . ?
N4 N3 C7 C6 179.7(3) . . . . ?
Fe1 N3 C7 C6 8.9(4) . . . . ?
N3 C7 C8 C9 0.9(3) . . . . ?
C6 C7 C8 C9 -179.2(3) . . . . ?
N3 N4 C9 C8 0.9(3) . . . . ?
C16 N4 C9 C8 -179.0(2) . . . . ?
N3 N4 C9 C10 -178.5(2) . . . . ?
C16 N4 C9 C10 1.6(4) . . . . ?
C7 C8 C9 N4 -1.1(3) . . . . ?
C7 C8 C9 C10 178.3(3) . . . . ?
N2 N1 C2 C3 -0.5(3) . . . . ?
Fe1 N1 C2 C3 178.18(18) . . . . ?
N2 N1 C2 C1 178.5(2) . . . . ?
Fe1 N1 C2 C1 -2.8(4) . . . . ?
N1 C2 C3 C4 0.4(3) . . . . ?
C1 C2 C3 C4 -178.5(3) . . . . ?
N1 N2 C4 C3 -0.2(2) . . . . ?
C16 N2 C4 C3 -174.5(2) . . . . ?
N1 N2 C4 C5 -179.3(2) . . . . ?
C16 N2 C4 C5 6.4(4) . . . . ?
C2 C3 C4 N2 -0.1(3) . . . . ?
C2 C3 C4 C5 178.9(3) . . . . ?
N6 N5 C12 C13 0.1(3) . . . . ?
Fe1 N5 C12 C13 -170.39(19) . . . . ?
N6 N5 C12 C11 -179.9(3) . . . . ?
Fe1 N5 C12 C11 9.6(4) . . . . ?
N5 C12 C13 C14 0.3(3) . . . . ?
C11 C12 C13 C14 -179.7(3) . . . . ?
N5 N6 C14 C13 0.7(3) . . . . ?
C16 N6 C14 C13 -179.3(2) . . . . ?
N5 N6 C14 C15 -178.0(2) . . . . ?
C16 N6 C14 C15 2.0(4) . . . . ?
C12 C13 C14 N6 -0.6(3) . . . . ?
C12 C13 C14 C15 177.9(3) . . . . ?
C14 N6 C16 N4 122.6(2) . . . . ?
N5 N6 C16 N4 -57.4(2) . . . . ?
C14 N6 C16 N2 -111.2(2) . . . . ?
N5 N6 C16 N2 68.8(2) . . . . ?
C9 N4 C16 N6 -112.9(2) . . . . ?
N3 N4 C16 N6 67.2(2) . . . . ?
C9 N4 C16 N2 120.6(2) . . . . ?
N3 N4 C16 N2 -59.3(2) . . . . ?
C4 N2 C16 N6 112.9(2) . . . . ?
N1 N2 C16 N6 -61.0(2) . . . . ?
C4 N2 C16 N4 -120.6(2) . . . . ?
N1 N2 C16 N4 65.5(2) . . . . ?
